data_7236429
loop_
_publ_author_name
'Wang, Hui'
'Tian, Xiaohe'
'Du, Wei'
'Zhang, Qiong'
'Guan, Lijuan'
'Wang, Aidong'
'Zhang, Yujin'
'Wang, Chuankui'
'Zhou, Hongping'
'Wu, Jieying'
'Tian, Yupeng'

_publ_section_title
;
 A two-photon fluorescent RNA probe screened from a series of
 oxime-functionalized 2,2&#x2032;:6&#x2032;,2&#x2032;&#x2032;-terpyridine
 ZnX2(X = Cl, Br, I) complexes
;
_journal_issue 28
_journal_name_full 'Journal of Materials Chemistry B'
_journal_page_first 4818
_journal_paper_doi 10.1039/C6TB01202G
_journal_volume 4
_journal_year 2016
_chemical_formula_sum 'C36 H25 Cl2 N6 O Zn'
_chemical_formula_weight 693.89
_space_group_IT_number 14
_space_group_name_Hall '-P 2ybc'
_space_group_name_H-M_alt 'P 1 21/c 1'
_symmetry_cell_setting monoclinic
_symmetry_space_group_name_H-M 'P 1 21/c 1'
_atom_sites_solution_hydrogens geom
_atom_sites_solution_primary direct
_atom_sites_solution_secondary difmap
_audit_creation_method SHELXL-97
_audit_update_record
;
2016-02-24 deposited with the CCDC.
2016-06-16 downloaded from the CCDC.
;
_cell_angle_alpha 90.000(5)
_cell_angle_beta 92.901(5)
_cell_angle_gamma 90.000(5)
_cell_formula_units_Z 4
_cell_length_a 11.124(5)
_cell_length_b 14.265(5)
_cell_length_c 20.970(5)
_cell_measurement_reflns_used 3745
_cell_measurement_temperature 298(2)
_cell_measurement_theta_max 21.76
_cell_measurement_theta_min 2.32
_cell_volume 3323(2)
_computing_structure_refinement 'SHELXL-97 (Sheldrick, 1997)'
_computing_structure_solution 'SHELXS-97 (Sheldrick, 1990)'
_diffrn_ambient_temperature 298(2)
_diffrn_measured_fraction_theta_full 1.000
_diffrn_measured_fraction_theta_max 1.000
_diffrn_measurement_device_type 'CCD area detector'
_diffrn_radiation_monochromator graphite
_diffrn_radiation_source 'fine-focus sealed tube'
_diffrn_radiation_type MoK\a
_diffrn_radiation_wavelength 0.71069
_diffrn_reflns_av_R_equivalents 0.0607
_diffrn_reflns_av_sigmaI/netI 0.0496
_diffrn_reflns_limit_h_max 13
_diffrn_reflns_limit_h_min -12
_diffrn_reflns_limit_k_max 16
_diffrn_reflns_limit_k_min -16
_diffrn_reflns_limit_l_max 24
_diffrn_reflns_limit_l_min -24
_diffrn_reflns_number 23260
_diffrn_reflns_theta_full 25.00
_diffrn_reflns_theta_max 25.00
_diffrn_reflns_theta_min 1.73
_exptl_absorpt_coefficient_mu 0.938
_exptl_absorpt_correction_T_max 0.8345
_exptl_absorpt_correction_T_min 0.7661
_exptl_crystal_density_diffrn 1.387
_exptl_crystal_density_method 'not measured'
_exptl_crystal_description block
_exptl_crystal_F_000 1420
_exptl_crystal_size_max 0.30
_exptl_crystal_size_mid 0.20
_exptl_crystal_size_min 0.20
_refine_diff_density_max 0.501
_refine_diff_density_min -0.349
_refine_diff_density_rms 0.060
_refine_ls_extinction_method none
_refine_ls_goodness_of_fit_ref 0.984
_refine_ls_hydrogen_treatment mixed
_refine_ls_matrix_type full
_refine_ls_number_parameters 417
_refine_ls_number_reflns 5857
_refine_ls_number_restraints 0
_refine_ls_restrained_S_all 0.984
_refine_ls_R_factor_all 0.0780
_refine_ls_R_factor_gt 0.0491
_refine_ls_shift/su_max 0.003
_refine_ls_shift/su_mean 0.000
_refine_ls_structure_factor_coef Fsqd
_refine_ls_weighting_details 'calc w=1/[\s^2^(Fo^2^)+(0.1000P)^2^+0.0000P] where P=(Fo^2^+2Fc^2^)/3'
_refine_ls_weighting_scheme calc
_refine_ls_wR_factor_gt 0.1409
_refine_ls_wR_factor_ref 0.1632
_reflns_number_gt 3924
_reflns_number_total 5857
_reflns_threshold_expression >2sigma(I)
_cod_data_source_file c6tb01202g2.cif
_cod_data_source_block 1
_cod_depositor_comments
;
The following automatic conversions were performed:

data item '_symmetry_cell_setting' value 'Monoclinic' was changed to
'monoclinic' in accordance with the
/home/saulius/struct/COD-crude-data/automatic-downloads/DataCite-retrospective/RSC/depositions/lib/dictionaries/cif_core.dic
dictionary named 'cif_core.dic' version 2.4.2 last updated on
2011-04-26.

Automatic conversion script
Id: cif_fix_values 6909 2019-04-08 15:41:33Z antanas 
;
_cod_original_sg_symbol_H-M 'P2(1)/c  '
_cod_database_code 7236429

loop_
_symmetry_equiv_pos_as_xyz
'x, y, z'
'-x, y+1/2, -z+1/2'
'-x, -y, -z'
'x, -y-1/2, z-1/2'

loop_
_atom_site_label
_atom_site_type_symbol
_atom_site_fract_x
_atom_site_fract_y
_atom_site_fract_z
_atom_site_U_iso_or_equiv
_atom_site_adp_type
_atom_site_occupancy
_atom_site_symmetry_multiplicity
_atom_site_calc_flag
_atom_site_refinement_flags
Zn1 Zn 0.51634(4) 0.25860(3) 1.08312(2) 0.05280(19) Uani 1 1 d .
Cl1 Cl 0.35436(10) 0.24885(6) 1.01137(6) 0.0673(3) Uani 1 1 d .
Cl2 Cl 0.49838(14) 0.18018(9) 1.17450(6) 0.1013(5) Uani 1 1 d .
N2 N 1.0609(3) 0.7128(2) 0.82553(15) 0.0600(8) Uani 1 1 d .
N5 N 0.4790(3) 0.4025(2) 1.11737(13) 0.0523(7) Uani 1 1 d .
C3 C 1.2550(3) 0.7037(3) 0.68877(17) 0.0541(9) Uani 1 1 d .
H3 H 1.2656 0.7377 0.6516 0.065 Uiso 1 1 calc R
C21 C 0.8032(3) 0.3641(2) 0.97192(16) 0.0483(9) Uani 1 1 d .
H21 H 0.8602 0.3368 0.9468 0.058 Uiso 1 1 calc R
N4 N 0.6456(2) 0.34563(19) 1.04334(13) 0.0450(7) Uani 1 1 d .
N3 N 0.6403(3) 0.1637(2) 1.03601(14) 0.0540(8) Uani 1 1 d .
C17 C 0.8687(3) 0.5243(2) 0.93766(16) 0.0471(8) Uani 1 1 d .
C15 C 0.9622(3) 0.6745(3) 0.92314(17) 0.0529(9) Uani 1 1 d .
H15 H 0.9821 0.7336 0.9391 0.064 Uiso 1 1 calc R
C23 C 0.6353(3) 0.4396(2) 1.04776(15) 0.0443(8) Uani 1 1 d .
C5 C 1.1491(3) 0.6820(2) 0.78408(16) 0.0503(9) Uani 1 1 d .
C2 C 1.3306(3) 0.6282(3) 0.70368(17) 0.0520(9) Uani 1 1 d .
C30 C 0.5443(3) 0.4717(2) 1.09271(15) 0.0454(8) Uani 1 1 d .
N1 N 1.4671(3) 0.6594(3) 0.62324(16) 0.0736(10) Uani 1 1 d .
C22 C 0.7077(3) 0.4986(2) 1.01465(15) 0.0467(8) Uani 1 1 d .
H22 H 0.6996 0.5632 1.0186 0.056 Uiso 1 1 calc R
C24 C 0.7279(3) 0.3083(2) 1.00631(15) 0.0450(8) Uani 1 1 d .
C4 C 1.1660(4) 0.7288(3) 0.72735(19) 0.0563(10) Uani 1 1 d .
H4 H 1.1154 0.7784 0.7155 0.068 Uiso 1 1 calc R
C16 C 0.8978(3) 0.6141(2) 0.95897(17) 0.0517(9) Uani 1 1 d .
H16 H 0.8731 0.6336 0.9985 0.062 Uiso 1 1 calc R
C31 C 0.5284(3) 0.5645(2) 1.10924(17) 0.0554(9) Uani 1 1 d .
H31 H 0.5707 0.6116 1.0894 0.066 Uiso 1 1 calc R
C14 C 0.9980(3) 0.6483(2) 0.86294(17) 0.0498(9) Uani 1 1 d .
C8 C 1.0404(4) 0.8113(3) 0.83170(16) 0.0615(11) Uani 1 1 d .
C7 C 1.3095(3) 0.5773(3) 0.75899(17) 0.0529(9) Uani 1 1 d .
H7 H 1.3551 0.5241 0.7688 0.064 Uiso 1 1 calc R
C26 C 0.8198(4) 0.1529(3) 0.97888(18) 0.0596(10) Uani 1 1 d .
H26 H 0.8828 0.1828 0.9596 0.071 Uiso 1 1 calc R
C20 C 0.7934(3) 0.4615(2) 0.97510(15) 0.0470(8) Uani 1 1 d .
C25 C 0.7312(3) 0.2040(2) 1.00608(16) 0.0500(9) Uani 1 1 d .
C19 C 0.9689(3) 0.5597(3) 0.84088(17) 0.0572(10) Uani 1 1 d .
H19 H 0.9910 0.5411 0.8006 0.069 Uiso 1 1 calc R
C6 C 1.2215(3) 0.6051(3) 0.79910(17) 0.0547(9) Uani 1 1 d .
H6 H 1.2107 0.5721 0.8366 0.066 Uiso 1 1 calc R
O1 O 1.5652(3) 0.6222(2) 0.59332(16) 0.0944(10) Uani 1 1 d .
H1 H 1.6074 0.5924 0.6193 0.142 Uiso 1 1 calc R
C18 C 0.9071(3) 0.4987(3) 0.87822(17) 0.0554(9) Uani 1 1 d .
H18 H 0.8907 0.4386 0.8631 0.066 Uiso 1 1 calc R
C1 C 1.4305(4) 0.6020(3) 0.66591(18) 0.0620(10) Uani 1 1 d .
H1A H 1.4681 0.5443 0.6723 0.074 Uiso 1 1 calc R
C27 C 0.8136(4) 0.0562(3) 0.9807(2) 0.0755(12) Uani 1 1 d .
H27 H 0.8729 0.0199 0.9630 0.091 Uiso 1 1 calc R
C32 C 0.4491(4) 0.5864(3) 1.15550(19) 0.0625(10) Uani 1 1 d .
H32 H 0.4398 0.6482 1.1686 0.075 Uiso 1 1 calc R
C29 C 0.6346(4) 0.0704(3) 1.0361(2) 0.0691(11) Uani 1 1 d .
H29 H 0.5708 0.0418 1.0555 0.083 Uiso 1 1 calc R
C34 C 0.4003(3) 0.4255(3) 1.16097(18) 0.0621(10) Uani 1 1 d .
H34 H 0.3543 0.3780 1.1779 0.075 Uiso 1 1 calc R
C33 C 0.3842(3) 0.5157(3) 1.18189(18) 0.0631(10) Uani 1 1 d .
H33 H 0.3304 0.5286 1.2133 0.076 Uiso 1 1 calc R
C28 C 0.7183(5) 0.0144(3) 1.0090(2) 0.0814(13) Uani 1 1 d .
H28 H 0.7108 -0.0505 1.0097 0.098 Uiso 1 1 calc R
C9 C 1.1369(5) 0.8725(3) 0.83552(19) 0.0745(13) Uani 1 1 d .
H9 H 1.2152 0.8498 0.8350 0.089 Uiso 1 1 calc R
C13 C 0.9249(5) 0.8456(4) 0.8332(2) 0.0829(14) Uani 1 1 d .
H13 H 0.8592 0.8053 0.8312 0.100 Uiso 1 1 calc R
C10 C 1.1161(7) 0.9676(4) 0.8402(2) 0.1032(19) Uani 1 1 d .
H10 H 1.1812 1.0085 0.8426 0.124 Uiso 1 1 calc R
C12 C 0.9089(7) 0.9427(5) 0.8377(3) 0.117(2) Uani 1 1 d .
H12 H 0.8312 0.9666 0.8382 0.141 Uiso 1 1 calc R
C36 C 0.0757(9) 0.2676(7) 0.8865(5) 0.175(4) Uani 1 1 d .
H36A H 0.0014 0.2543 0.8630 0.263 Uiso 1 1 calc R
H36B H 0.0677 0.3247 0.9102 0.263 Uiso 1 1 calc R
H36C H 0.0948 0.2170 0.9154 0.263 Uiso 1 1 calc R
C11 C 1.0028(9) 1.0026(5) 0.8412(3) 0.139(4) Uani 1 1 d .
H11 H 0.9901 1.0669 0.8444 0.167 Uiso 1 1 calc R
C35 C 0.1531(11) 0.2761(10) 0.8509(5) 0.213(6) Uani 1 1 d .
N6 N 0.2449(9) 0.2494(6) 0.8065(5) 0.232(5) Uani 1 1 d .

loop_
_atom_site_aniso_label
_atom_site_aniso_U_11
_atom_site_aniso_U_22
_atom_site_aniso_U_33
_atom_site_aniso_U_23
_atom_site_aniso_U_13
_atom_site_aniso_U_12
Zn1 0.0607(3) 0.0465(3) 0.0524(3) 0.00388(18) 0.0138(2) -0.00337(19)
Cl1 0.0623(6) 0.0549(6) 0.0847(8) -0.0119(5) 0.0031(5) 0.0035(4)
Cl2 0.1536(13) 0.0801(9) 0.0733(8) 0.0213(6) 0.0361(8) 0.0034(8)
N2 0.063(2) 0.0537(19) 0.065(2) 0.0085(16) 0.0224(16) -0.0002(17)
N5 0.0550(18) 0.0533(18) 0.0496(17) -0.0027(14) 0.0130(14) -0.0040(14)
C3 0.064(2) 0.051(2) 0.048(2) 0.0103(17) 0.0088(18) -0.0073(19)
C21 0.050(2) 0.052(2) 0.0441(19) -0.0039(16) 0.0092(16) 0.0045(17)
N4 0.0516(17) 0.0402(16) 0.0436(16) 0.0012(12) 0.0074(13) 0.0022(13)
N3 0.062(2) 0.0430(18) 0.0576(19) 0.0018(14) 0.0096(15) 0.0000(14)
C17 0.045(2) 0.050(2) 0.047(2) 0.0015(16) 0.0065(16) -0.0011(16)
C15 0.053(2) 0.054(2) 0.053(2) -0.0017(17) 0.0084(17) -0.0048(17)
C23 0.049(2) 0.045(2) 0.0395(18) 0.0017(15) 0.0043(15) 0.0011(16)
C5 0.052(2) 0.047(2) 0.053(2) 0.0046(17) 0.0126(17) -0.0048(17)
C2 0.053(2) 0.056(2) 0.048(2) 0.0027(17) 0.0081(17) -0.0137(18)
C30 0.050(2) 0.046(2) 0.0405(18) -0.0010(15) 0.0058(15) -0.0003(16)
N1 0.067(2) 0.088(3) 0.069(2) -0.016(2) 0.0277(18) -0.0060(19)
C22 0.052(2) 0.0422(19) 0.0466(19) 0.0013(15) 0.0102(16) 0.0018(16)
C24 0.049(2) 0.0430(19) 0.0433(18) 0.0000(15) 0.0033(16) 0.0027(16)
C4 0.059(2) 0.052(2) 0.059(2) 0.0114(18) 0.0057(19) 0.0012(18)
C16 0.054(2) 0.057(2) 0.045(2) -0.0041(17) 0.0099(16) -0.0039(18)
C31 0.069(2) 0.045(2) 0.053(2) 0.0016(17) 0.0135(18) 0.0047(18)
C14 0.046(2) 0.052(2) 0.053(2) 0.0056(17) 0.0092(17) -0.0020(17)
C8 0.090(3) 0.053(2) 0.042(2) 0.0079(17) 0.008(2) 0.012(2)
C7 0.049(2) 0.056(2) 0.053(2) 0.0036(17) 0.0040(17) -0.0020(17)
C26 0.070(3) 0.050(2) 0.060(2) -0.0018(18) 0.018(2) 0.0063(19)
C20 0.0452(19) 0.052(2) 0.0444(19) 0.0011(16) 0.0039(15) -0.0002(16)
C25 0.060(2) 0.045(2) 0.0451(19) -0.0022(16) 0.0043(17) -0.0003(17)
C19 0.063(2) 0.060(2) 0.051(2) -0.0045(18) 0.0188(18) -0.002(2)
C6 0.053(2) 0.060(2) 0.052(2) 0.0122(18) 0.0101(17) -0.0058(18)
O1 0.106(3) 0.090(3) 0.090(2) -0.0017(18) 0.040(2) 0.022(2)
C18 0.059(2) 0.052(2) 0.057(2) -0.0025(18) 0.0154(18) -0.0037(18)
C1 0.065(3) 0.065(3) 0.057(2) 0.001(2) 0.016(2) -0.001(2)
C27 0.093(3) 0.056(3) 0.079(3) -0.006(2) 0.020(3) 0.012(2)
C32 0.069(3) 0.055(2) 0.064(2) -0.0057(19) 0.013(2) 0.013(2)
C29 0.084(3) 0.046(2) 0.079(3) 0.001(2) 0.018(2) -0.002(2)
C34 0.057(2) 0.070(3) 0.061(2) -0.003(2) 0.0218(19) -0.003(2)
C33 0.059(2) 0.075(3) 0.057(2) -0.009(2) 0.0198(19) 0.010(2)
C28 0.115(4) 0.041(2) 0.089(3) -0.005(2) 0.021(3) 0.004(2)
C9 0.111(4) 0.056(3) 0.057(3) 0.010(2) 0.009(2) -0.007(3)
C13 0.100(4) 0.089(4) 0.061(3) 0.008(2) 0.006(2) 0.035(3)
C10 0.187(6) 0.053(3) 0.071(3) 0.001(2) 0.024(4) -0.011(4)
C12 0.171(7) 0.113(5) 0.069(3) 0.014(4) 0.016(4) 0.085(5)
C36 0.135(8) 0.208(9) 0.177(10) -0.105(7) -0.046(7) 0.030(7)
C11 0.278(12) 0.065(4) 0.078(4) 0.014(3) 0.052(6) 0.038(5)
C35 0.132(9) 0.377(16) 0.123(8) -0.064(9) -0.055(7) 0.084(10)
N6 0.176(8) 0.326(14) 0.194(9) 0.059(7) 0.005(7) 0.053(7)

loop_
_atom_type_symbol
_atom_type_description
_atom_type_scat_dispersion_real
_atom_type_scat_dispersion_imag
_atom_type_scat_source
C C 0.0033 0.0016 'International Tables Vol C Tables 4.2.6.8 and 6.1.1.4'
H H 0.0000 0.0000 'International Tables Vol C Tables 4.2.6.8 and 6.1.1.4'
N N 0.0061 0.0033 'International Tables Vol C Tables 4.2.6.8 and 6.1.1.4'
O O 0.0106 0.0060 'International Tables Vol C Tables 4.2.6.8 and 6.1.1.4'
Cl Cl 0.1484 0.1585 'International Tables Vol C Tables 4.2.6.8 and 6.1.1.4'
Zn Zn 0.2839 1.4301 'International Tables Vol C Tables 4.2.6.8 and 6.1.1.4'

loop_
_geom_angle_atom_site_label_1
_geom_angle_atom_site_label_2
_geom_angle_atom_site_label_3
_geom_angle
N4 Zn1 N3 74.27(12)
N4 Zn1 N5 74.05(10)
N3 Zn1 N5 147.66(11)
N4 Zn1 Cl2 136.67(9)
N3 Zn1 Cl2 99.32(9)
N5 Zn1 Cl2 99.15(8)
N4 Zn1 Cl1 107.81(9)
N3 Zn1 Cl1 99.06(9)
N5 Zn1 Cl1 96.59(8)
Cl2 Zn1 Cl1 115.51(6)
C5 N2 C14 121.0(3)
C5 N2 C8 118.7(3)
C14 N2 C8 120.2(3)
C34 N5 C30 117.9(3)
C34 N5 Zn1 125.9(3)
C30 N5 Zn1 116.2(2)
C4 C3 C2 121.4(3)
C4 C3 H3 119.3
C2 C3 H3 119.3
C24 C21 C20 119.7(3)
C24 C21 H21 120.1
C20 C21 H21 120.1
C24 N4 C23 119.8(3)
C24 N4 Zn1 119.7(2)
C23 N4 Zn1 119.8(2)
C29 N3 C25 117.7(3)
C29 N3 Zn1 125.6(3)
C25 N3 Zn1 116.7(2)
C18 C17 C16 117.0(3)
C18 C17 C20 121.8(3)
C16 C17 C20 121.1(3)
C16 C15 C14 120.6(3)
C16 C15 H15 119.7
C14 C15 H15 119.7
N4 C23 C22 121.3(3)
N4 C23 C30 114.3(3)
C22 C23 C30 124.4(3)
C4 C5 C6 118.3(3)
C4 C5 N2 120.4(3)
C6 C5 N2 121.3(3)
C3 C2 C7 117.6(3)
C3 C2 C1 123.3(3)
C7 C2 C1 119.1(3)
N5 C30 C31 121.9(3)
N5 C30 C23 114.5(3)
C31 C30 C23 123.6(3)
C1 N1 O1 110.7(4)
C23 C22 C20 120.1(3)
C23 C22 H22 119.9
C20 C22 H22 119.9
N4 C24 C21 121.5(3)
N4 C24 C25 114.6(3)
C21 C24 C25 123.8(3)
C3 C4 C5 121.3(4)
C3 C4 H4 119.4
C5 C4 H4 119.4
C15 C16 C17 121.6(3)
C15 C16 H16 119.2
C17 C16 H16 119.2
C32 C31 C30 119.2(3)
C32 C31 H31 120.4
C30 C31 H31 120.4
C19 C14 C15 118.5(3)
C19 C14 N2 121.6(3)
C15 C14 N2 119.9(3)
C13 C8 C9 119.8(4)
C13 C8 N2 120.3(4)
C9 C8 N2 119.9(4)
C6 C7 C2 120.7(3)
C6 C7 H7 119.7
C2 C7 H7 119.7
C25 C26 C27 118.7(4)
C25 C26 H26 120.6
C27 C26 H26 120.6
C21 C20 C22 117.5(3)
C21 C20 C17 121.9(3)
C22 C20 C17 120.5(3)
N3 C25 C26 122.7(3)
N3 C25 C24 113.9(3)
C26 C25 C24 123.4(3)
C18 C19 C14 120.2(3)
C18 C19 H19 119.9
C14 C19 H19 119.9
C7 C6 C5 120.7(3)
C7 C6 H6 119.6
C5 C6 H6 119.6
N1 O1 H1 109.5
C19 C18 C17 122.0(3)
C19 C18 H18 119.0
C17 C18 H18 119.0
N1 C1 C2 119.5(4)
N1 C1 H1A 120.2
C2 C1 H1A 120.2
C28 C27 C26 118.9(4)
C28 C27 H27 120.5
C26 C27 H27 120.5
C33 C32 C31 119.0(4)
C33 C32 H32 120.5
C31 C32 H32 120.5
N3 C29 C28 123.2(4)
N3 C29 H29 118.4
C28 C29 H29 118.4
N5 C34 C33 123.2(4)
N5 C34 H34 118.4
C33 C34 H34 118.4
C32 C33 C34 118.6(3)
C32 C33 H33 120.7
C34 C33 H33 120.7
C29 C28 C27 118.8(4)
C29 C28 H28 120.6
C27 C28 H28 120.6
C10 C9 C8 119.5(5)
C10 C9 H9 120.3
C8 C9 H9 120.3
C8 C13 C12 118.4(6)
C8 C13 H13 120.8
C12 C13 H13 120.8
C11 C10 C9 121.5(6)
C11 C10 H10 119.2
C9 C10 H10 119.2
C11 C12 C13 122.0(7)
C11 C12 H12 119.0
C13 C12 H12 119.0
C35 C36 H36A 109.5
C35 C36 H36B 109.5
H36A C36 H36B 109.5
C35 C36 H36C 109.5
H36A C36 H36C 109.5
H36B C36 H36C 109.5
C12 C11 C10 118.8(6)
C12 C11 H11 120.6
C10 C11 H11 120.6
C36 C35 N6 159.0(15)

loop_
_geom_bond_atom_site_label_1
_geom_bond_atom_site_label_2
_geom_bond_distance
Zn1 N4 2.104(3)
Zn1 N3 2.202(3)
Zn1 N5 2.221(3)
Zn1 Cl2 2.2365(12)
Zn1 Cl1 2.2925(14)
N2 C5 1.413(4)
N2 C14 1.417(4)
N2 C8 1.430(5)
N5 C34 1.338(4)
N5 C30 1.344(4)
C3 C4 1.358(5)
C3 C2 1.393(5)
C3 H3 0.9300
C21 C24 1.385(5)
C21 C20 1.396(5)
C21 H21 0.9300
N4 C24 1.340(4)
N4 C23 1.349(4)
N3 C29 1.333(5)
N3 C25 1.346(4)
C17 C18 1.387(5)
C17 C16 1.389(5)
C17 C20 1.479(5)
C15 C16 1.369(5)
C15 C14 1.394(5)
C15 H15 0.9300
C23 C22 1.377(5)
C23 C30 1.490(4)
C5 C4 1.385(5)
C5 C6 1.387(5)
C2 C7 1.399(5)
C2 C1 1.446(5)
C30 C31 1.381(5)
N1 C1 1.294(5)
N1 O1 1.391(4)
C22 C20 1.398(5)
C22 H22 0.9300
C24 C25 1.489(5)
C4 H4 0.9300
C16 H16 0.9300
C31 C32 1.380(5)
C31 H31 0.9300
C14 C19 1.378(5)
C8 C13 1.377(6)
C8 C9 1.383(6)
C7 C6 1.380(5)
C7 H7 0.9300
C26 C25 1.372(5)
C26 C27 1.382(5)
C26 H26 0.9300
C19 C18 1.377(5)
C19 H19 0.9300
C6 H6 0.9300
O1 H1 0.8200
C18 H18 0.9300
C1 H1A 0.9300
C27 C28 1.377(6)
C27 H27 0.9300
C32 C33 1.373(5)
C32 H32 0.9300
C29 C28 1.371(6)
C29 H29 0.9300
C34 C33 1.375(5)
C34 H34 0.9300
C33 H33 0.9300
C28 H28 0.9300
C9 C10 1.380(7)
C9 H9 0.9300
C13 C12 1.400(8)
C13 H13 0.9300
C10 C11 1.358(9)
C10 H10 0.9300
C12 C11 1.349(10)
C12 H12 0.9300
C36 C35 1.175(14)
C36 H36A 0.9600
C36 H36B 0.9600
C36 H36C 0.9600
C11 H11 0.9300
C35 N6 1.467(14)

loop_
_geom_torsion_atom_site_label_1
_geom_torsion_atom_site_label_2
_geom_torsion_atom_site_label_3
_geom_torsion_atom_site_label_4
_geom_torsion
N4 Zn1 N5 C34 -172.2(3)
N3 Zn1 N5 C34 -160.2(3)
Cl2 Zn1 N5 C34 -36.1(3)
Cl1 Zn1 N5 C34 81.1(3)
N4 Zn1 N5 C30 6.1(2)
N3 Zn1 N5 C30 18.1(4)
Cl2 Zn1 N5 C30 142.2(2)
Cl1 Zn1 N5 C30 -100.6(2)
N3 Zn1 N4 C24 6.0(3)
N5 Zn1 N4 C24 179.4(3)
Cl2 Zn1 N4 C24 92.9(3)
Cl1 Zn1 N4 C24 -88.7(2)
N3 Zn1 N4 C23 176.8(3)
N5 Zn1 N4 C23 -9.8(2)
Cl2 Zn1 N4 C23 -96.3(3)
Cl1 Zn1 N4 C23 82.1(2)
N4 Zn1 N3 C29 177.4(3)
N5 Zn1 N3 C29 165.5(3)
Cl2 Zn1 N3 C29 41.4(3)
Cl1 Zn1 N3 C29 -76.5(3)
N4 Zn1 N3 C25 -0.7(3)
N5 Zn1 N3 C25 -12.7(4)
Cl2 Zn1 N3 C25 -136.8(2)
Cl1 Zn1 N3 C25 105.3(3)
C24 N4 C23 C22 0.2(5)
Zn1 N4 C23 C22 -170.6(3)
C24 N4 C23 C30 -177.4(3)
Zn1 N4 C23 C30 11.8(4)
C14 N2 C5 C4 147.0(4)
C8 N2 C5 C4 -36.2(5)
C14 N2 C5 C6 -33.6(5)
C8 N2 C5 C6 143.1(4)
C4 C3 C2 C7 1.8(6)
C4 C3 C2 C1 -176.6(4)
C34 N5 C30 C31 -2.7(5)
Zn1 N5 C30 C31 178.9(3)
C34 N5 C30 C23 176.2(3)
Zn1 N5 C30 C23 -2.2(4)
N4 C23 C30 N5 -5.8(4)
C22 C23 C30 N5 176.7(3)
N4 C23 C30 C31 173.1(3)
C22 C23 C30 C31 -4.4(6)
N4 C23 C22 C20 0.5(5)
C30 C23 C22 C20 177.9(3)
C23 N4 C24 C21 -0.2(5)
Zn1 N4 C24 C21 170.6(2)
C23 N4 C24 C25 179.3(3)
Zn1 N4 C24 C25 -9.9(4)
C20 C21 C24 N4 -0.6(5)
C20 C21 C24 C25 180.0(3)
C2 C3 C4 C5 1.9(6)
C6 C5 C4 C3 -3.4(6)
N2 C5 C4 C3 176.0(4)
C14 C15 C16 C17 1.6(6)
C18 C17 C16 C15 -0.4(5)
C20 C17 C16 C15 -176.5(3)
N5 C30 C31 C32 4.4(6)
C23 C30 C31 C32 -174.4(3)
C16 C15 C14 C19 -1.0(6)
C16 C15 C14 N2 177.8(3)
C5 N2 C14 C19 -34.2(5)
C8 N2 C14 C19 149.1(4)
C5 N2 C14 C15 146.9(4)
C8 N2 C14 C15 -29.8(5)
C5 N2 C8 C13 137.7(4)
C14 N2 C8 C13 -45.6(5)
C5 N2 C8 C9 -41.6(5)
C14 N2 C8 C9 135.1(4)
C3 C2 C7 C6 -4.1(5)
C1 C2 C7 C6 174.4(3)
C24 C21 C20 C22 1.3(5)
C24 C21 C20 C17 -177.9(3)
C23 C22 C20 C21 -1.2(5)
C23 C22 C20 C17 177.9(3)
C18 C17 C20 C21 32.0(5)
C16 C17 C20 C21 -152.1(4)
C18 C17 C20 C22 -147.2(3)
C16 C17 C20 C22 28.8(5)
C29 N3 C25 C26 -3.2(6)
Zn1 N3 C25 C26 175.1(3)
C29 N3 C25 C24 177.9(3)
Zn1 N3 C25 C24 -3.8(4)
C27 C26 C25 N3 1.9(6)
C27 C26 C25 C24 -179.2(4)
N4 C24 C25 N3 8.7(4)
C21 C24 C25 N3 -171.8(3)
N4 C24 C25 C26 -170.2(4)
C21 C24 C25 C26 9.3(5)
C15 C14 C19 C18 -0.8(6)
N2 C14 C19 C18 -179.7(3)
C2 C7 C6 C5 2.6(5)
C4 C5 C6 C7 1.1(5)
N2 C5 C6 C7 -178.3(3)
C14 C19 C18 C17 2.1(6)
C16 C17 C18 C19 -1.5(5)
C20 C17 C18 C19 174.6(3)
O1 N1 C1 C2 178.6(3)
C3 C2 C1 N1 13.3(6)
C7 C2 C1 N1 -165.1(4)
C25 C26 C27 C28 0.7(6)
C30 C31 C32 C33 -2.8(6)
C25 N3 C29 C28 1.9(6)
Zn1 N3 C29 C28 -176.2(3)
C30 N5 C34 C33 -0.6(6)
Zn1 N5 C34 C33 177.7(3)
C31 C32 C33 C34 -0.3(6)
N5 C34 C33 C32 2.0(6)
N3 C29 C28 C27 0.6(7)
C26 C27 C28 C29 -1.9(7)
C13 C8 C9 C10 -0.6(6)
N2 C8 C9 C10 178.7(4)
C9 C8 C13 C12 0.9(6)
N2 C8 C13 C12 -178.4(4)
C8 C9 C10 C11 0.2(7)
C8 C13 C12 C11 -0.7(8)
C13 C12 C11 C10 0.3(9)
C9 C10 C11 C12 0.0(9)
